data_7201956
loop_
_publ_author_name
'Tong, Bihai'
'Mei, Qunbo'
'Wang, Shuanjin'
'Fang, Yuan'
'Meng, Yuezhong'
'Wang, Biao'

_publ_section_title
;
 Nearly 100% internal phosphorescence efficiency in a polymer
 light-emitting diode using a new iridium complex phosphor
;
_journal_issue 14
_journal_name_full 'Journal of Materials Chemistry'
_journal_page_first 1636
_journal_paper_doi 10.1039/b800977e
_journal_volume 18
_journal_year 2008
_chemical_formula_moiety 'C66 H48 Cl3 Ir N6 O3'
_chemical_formula_sum 'C66 H48 Cl3 Ir N6 O3'
_chemical_formula_weight 1271.65
_chemical_name_systematic
;
?
;
_space_group_IT_number 14
_symmetry_cell_setting monoclinic
_symmetry_space_group_name_Hall '-P 2ybc'
_symmetry_space_group_name_H-M 'P 1 21/c 1'
_atom_sites_solution_hydrogens geom
_atom_sites_solution_primary direct
_atom_sites_solution_secondary difmap
_audit_creation_method SHELXL-97
_cell_angle_alpha 90.00
_cell_angle_beta 91.444(2)
_cell_angle_gamma 90.00
_cell_formula_units_Z 4
_cell_length_a 15.6727(19)
_cell_length_b 20.528(2)
_cell_length_c 17.462(2)
_cell_measurement_reflns_used 976
_cell_measurement_temperature 293(2)
_cell_measurement_theta_max 26.69
_cell_measurement_theta_min 2.63
_cell_volume 5616.3(11)
_computing_cell_refinement 'SAINT-PLUS (Bruker, 2003)'
_computing_data_collection 'SMART (Bruker, 2001)'
_computing_data_reduction SAINT-PLUS
_computing_molecular_graphics SHELXTL
_computing_publication_material SHELXTL
_computing_structure_refinement SHELXTL
_computing_structure_solution 'SHELXTL (Bruker, 2005)'
_diffrn_ambient_temperature 293(2)
_diffrn_measured_fraction_theta_full 0.985
_diffrn_measured_fraction_theta_max 0.985
_diffrn_measurement_device_type 'Bruker AXS SMART 1000 CCD diffractometer'
_diffrn_measurement_method '\w scans'
_diffrn_radiation_monochromator graphite
_diffrn_radiation_source 'fine-focus sealed tube'
_diffrn_radiation_type MoK\a
_diffrn_radiation_wavelength 0.71073
_diffrn_reflns_av_R_equivalents 0.0416
_diffrn_reflns_av_sigmaI/netI 0.0531
_diffrn_reflns_limit_h_max 20
_diffrn_reflns_limit_h_min -19
_diffrn_reflns_limit_k_max 19
_diffrn_reflns_limit_k_min -26
_diffrn_reflns_limit_l_max 22
_diffrn_reflns_limit_l_min -18
_diffrn_reflns_number 32998
_diffrn_reflns_theta_full 27.12
_diffrn_reflns_theta_max 27.12
_diffrn_reflns_theta_min 1.30
_diffrn_standards_number 0
_exptl_absorpt_coefficient_mu 2.574
_exptl_absorpt_correction_T_max 0.5957
_exptl_absorpt_correction_T_min 0.3470
_exptl_absorpt_correction_type multi-scan
_exptl_absorpt_process_details 'SADABS (Sheldrick, 2004)'
_exptl_crystal_colour red
_exptl_crystal_density_diffrn 1.504
_exptl_crystal_density_method 'not measured'
_exptl_crystal_description prism
_exptl_crystal_F_000 2552
_exptl_crystal_size_max 0.49
_exptl_crystal_size_mid 0.22
_exptl_crystal_size_min 0.20
_refine_diff_density_max 1.077
_refine_diff_density_min -0.904
_refine_diff_density_rms 0.093
_refine_ls_extinction_method none
_refine_ls_goodness_of_fit_ref 1.055
_refine_ls_hydrogen_treatment constr
_refine_ls_matrix_type full
_refine_ls_number_parameters 718
_refine_ls_number_reflns 12234
_refine_ls_number_restraints 0
_refine_ls_restrained_S_all 1.055
_refine_ls_R_factor_all 0.0608
_refine_ls_R_factor_gt 0.0319
_refine_ls_shift/su_max 0.002
_refine_ls_shift/su_mean 0.000
_refine_ls_structure_factor_coef Fsqd
_refine_ls_weighting_details 'calc w=1/[\s^2^(Fo^2^)+(0.0327P)^2^+2.8879P] where P=(Fo^2^+2Fc^2^)/3'
_refine_ls_weighting_scheme calc
_refine_ls_wR_factor_gt 0.0707
_refine_ls_wR_factor_ref 0.0840
_reflns_number_gt 8790
_reflns_number_total 12234
_reflns_threshold_expression >2sigma(I)
_cod_data_source_file b800977e.txt
_cod_data_source_block 10201m
_cod_depositor_comments
;
The following automatic conversions were performed:
'_symmetry_cell_setting' value 'Monoclinic' changed to 'monoclinic'
according to '/home/saulius/struct/CIF-dictionaries/cif_core.dic'
dictionary named 'cif_core.dic' version 2.4.1 from 2010-06-29.

Automatic conversion script
Id: cif_fix_enum 1527 2010-12-29 10:47:43Z saulius 
;
_cod_original_cell_volume 5616.4(11)
_cod_original_sg_symbol_H-M P2(1)/c
_cod_database_code 7201956

loop_
_symmetry_equiv_pos_as_xyz
'x, y, z'
'-x, y+1/2, -z+1/2'
'-x, -y, -z'
'x, -y-1/2, z-1/2'

loop_
_atom_site_label
_atom_site_type_symbol
_atom_site_fract_x
_atom_site_fract_y
_atom_site_fract_z
_atom_site_U_iso_or_equiv
_atom_site_adp_type
_atom_site_occupancy
_atom_site_symmetry_multiplicity
_atom_site_calc_flag
_atom_site_refinement_flags
_atom_site_disorder_assembly
_atom_site_disorder_group
Ir1 Ir 0.744033(9) -0.024208(7) 0.840882(8) 0.02972(5) Uani 1 1 d . . .
Cl1 Cl 0.74536(9) 0.04230(8) 1.16090(6) 0.0687(4) Uani 1 1 d . . .
Cl2 Cl 0.95681(8) -0.22583(6) 0.97305(8) 0.0626(3) Uani 1 1 d . . .
Cl3 Cl 0.50844(10) -0.22313(7) 0.93367(13) 0.1040(6) Uani 1 1 d . . .
C1 C 0.9094(3) 0.04378(19) 0.8567(2) 0.0358(9) Uani 1 1 d . . .
C2 C 0.9926(3) 0.0656(2) 0.8354(2) 0.0394(10) Uani 1 1 d . . .
C3 C 1.0596(3) 0.0832(3) 0.8851(3) 0.0574(13) Uani 1 1 d . . .
H3 H 1.0530 0.0799 0.9377 0.069 Uiso 1 1 calc R . .
C4 C 1.1353(3) 0.1051(3) 0.8570(3) 0.0676(15) Uani 1 1 d . . .
H4 H 1.1787 0.1172 0.8914 0.081 Uiso 1 1 calc R . .
C5 C 1.1490(3) 0.1097(3) 0.7804(3) 0.0642(14) Uani 1 1 d . . .
H5 H 1.2003 0.1263 0.7630 0.077 Uiso 1 1 calc R . .
C6 C 1.0877(3) 0.0900(2) 0.7301(3) 0.0555(12) Uani 1 1 d . . .
H6 H 1.0975 0.0911 0.6778 0.067 Uiso 1 1 calc R . .
C7 C 1.0090(3) 0.0679(2) 0.7564(2) 0.0425(10) Uani 1 1 d . . .
C8 C 0.9444(3) 0.0431(2) 0.7065(2) 0.0455(11) Uani 1 1 d . . .
C9 C 0.8731(3) 0.0441(2) 0.9335(2) 0.0363(9) Uani 1 1 d . . .
C10 C 0.7933(2) 0.01197(18) 0.9396(2) 0.0341(9) Uani 1 1 d . . .
C11 C 0.7558(3) 0.0125(2) 1.0112(2) 0.0401(10) Uani 1 1 d . . .
H11 H 0.7039 -0.0085 1.0175 0.048 Uiso 1 1 calc R . .
C12 C 0.7942(3) 0.0436(2) 1.0723(2) 0.0455(11) Uani 1 1 d . . .
C13 C 0.8686(3) 0.0762(3) 1.0660(3) 0.0582(13) Uani 1 1 d . . .
H13 H 0.8930 0.0977 1.1080 0.070 Uiso 1 1 calc R . .
C14 C 0.9077(3) 0.0770(2) 0.9963(3) 0.0536(12) Uani 1 1 d . . .
H14 H 0.9584 0.1000 0.9913 0.064 Uiso 1 1 calc R . .
C15 C 0.9082(3) 0.0150(3) 0.5766(3) 0.0553(13) Uani 1 1 d . . .
C16 C 0.9195(4) -0.0501(3) 0.5606(3) 0.0674(15) Uani 1 1 d . . .
C17 C 0.8704(5) -0.0748(4) 0.5000(4) 0.087(2) Uani 1 1 d . . .
H17 H 0.8760 -0.1182 0.4859 0.104 Uiso 1 1 calc R . .
C18 C 0.8150(6) -0.0362(5) 0.4618(4) 0.111(3) Uani 1 1 d . . .
H18 H 0.7813 -0.0540 0.4225 0.133 Uiso 1 1 calc R . .
C19 C 0.8065(5) 0.0277(5) 0.4787(4) 0.106(3) Uani 1 1 d . . .
H19 H 0.7685 0.0533 0.4501 0.127 Uiso 1 1 calc R . .
C20 C 0.8532(4) 0.0551(3) 0.5374(4) 0.0763(16) Uani 1 1 d . . .
C21 C 0.9797(5) -0.0911(3) 0.6061(4) 0.104(2) Uani 1 1 d . . .
H21A H 1.0332 -0.0687 0.6124 0.156 Uiso 1 1 calc R . .
H21B H 0.9885 -0.1315 0.5799 0.156 Uiso 1 1 calc R . .
H21C H 0.9564 -0.0996 0.6554 0.156 Uiso 1 1 calc R . .
C22 C 0.8470(6) 0.1256(4) 0.5569(5) 0.133(3) Uani 1 1 d . . .
H22A H 0.8314 0.1302 0.6094 0.200 Uiso 1 1 calc R . .
H22B H 0.8044 0.1458 0.5243 0.200 Uiso 1 1 calc R . .
H22C H 0.9011 0.1462 0.5494 0.200 Uiso 1 1 calc R . .
C23 C 0.7428(2) -0.12039(19) 0.7158(2) 0.0349(9) Uani 1 1 d . . .
C24 C 0.7277(3) -0.1449(2) 0.6389(2) 0.0390(9) Uani 1 1 d . . .
C25 C 0.7722(3) -0.1969(2) 0.6055(2) 0.0474(11) Uani 1 1 d . . .
H25 H 0.8158 -0.2177 0.6332 0.057 Uiso 1 1 calc R . .
C26 C 0.7516(3) -0.2172(3) 0.5325(3) 0.0586(14) Uani 1 1 d . . .
H26 H 0.7808 -0.2520 0.5114 0.070 Uiso 1 1 calc R . .
C27 C 0.6875(3) -0.1862(3) 0.4895(3) 0.0622(14) Uani 1 1 d . . .
H27 H 0.6735 -0.2010 0.4404 0.075 Uiso 1 1 calc R . .
C28 C 0.6455(3) -0.1348(3) 0.5186(3) 0.0561(13) Uani 1 1 d . . .
H28 H 0.6035 -0.1136 0.4894 0.067 Uiso 1 1 calc R . .
C29 C 0.6662(3) -0.1135(2) 0.5941(2) 0.0439(10) Uani 1 1 d . . .
C30 C 0.6262(3) -0.0590(2) 0.6270(2) 0.0454(11) Uani 1 1 d . . .
C31 C 0.7930(2) -0.15020(19) 0.7777(2) 0.0363(9) Uani 1 1 d . . .
C32 C 0.8213(3) -0.2140(2) 0.7793(3) 0.0500(11) Uani 1 1 d . . .
H32 H 0.8073 -0.2414 0.7384 0.060 Uiso 1 1 calc R . .
C33 C 0.8698(3) -0.2380(2) 0.8399(3) 0.0531(12) Uani 1 1 d . . .
H33 H 0.8884 -0.2810 0.8404 0.064 Uiso 1 1 calc R . .
C34 C 0.8898(3) -0.1968(2) 0.8995(2) 0.0419(10) Uani 1 1 d . . .
C35 C 0.8581(2) -0.1346(2) 0.9030(2) 0.0372(9) Uani 1 1 d . . .
H35 H 0.8714 -0.1087 0.9454 0.045 Uiso 1 1 calc R . .
C36 C 0.8059(2) -0.10940(18) 0.8435(2) 0.0314(8) Uani 1 1 d . . .
C37 C 0.5068(3) 0.0119(3) 0.6231(3) 0.0570(13) Uani 1 1 d . . .
C38 C 0.5273(4) 0.0774(3) 0.6232(3) 0.0687(15) Uani 1 1 d . . .
C39 C 0.4708(5) 0.1192(4) 0.6575(3) 0.095(2) Uani 1 1 d . . .
H39 H 0.4823 0.1636 0.6593 0.114 Uiso 1 1 calc R . .
C40 C 0.3988(6) 0.0957(5) 0.6884(4) 0.116(3) Uani 1 1 d . . .
H40 H 0.3615 0.1248 0.7109 0.140 Uiso 1 1 calc R . .
C41 C 0.3787(5) 0.0323(5) 0.6879(4) 0.116(3) Uani 1 1 d . . .
H41 H 0.3283 0.0182 0.7095 0.139 Uiso 1 1 calc R . .
C42 C 0.4345(4) -0.0129(4) 0.6546(4) 0.0842(19) Uani 1 1 d . . .
C43 C 0.6080(5) 0.1014(4) 0.5896(4) 0.112(2) Uani 1 1 d . . .
H43A H 0.6559 0.0856 0.6195 0.168 Uiso 1 1 calc R . .
H43B H 0.6082 0.1482 0.5897 0.168 Uiso 1 1 calc R . .
H43C H 0.6117 0.0859 0.5379 0.168 Uiso 1 1 calc R . .
C44 C 0.4182(5) -0.0842(4) 0.6560(5) 0.136(3) Uani 1 1 d . . .
H44A H 0.4357 -0.1032 0.6087 0.204 Uiso 1 1 calc R . .
H44B H 0.3584 -0.0919 0.6623 0.204 Uiso 1 1 calc R . .
H44C H 0.4500 -0.1035 0.6978 0.204 Uiso 1 1 calc R . .
C45 C 0.5860(3) 0.0518(2) 0.8573(2) 0.0384(9) Uani 1 1 d . . .
C46 C 0.5314(3) 0.1083(2) 0.8608(3) 0.0492(11) Uani 1 1 d . . .
C47 C 0.4492(3) 0.1103(3) 0.8909(4) 0.0820(19) Uani 1 1 d . . .
H47 H 0.4270 0.0732 0.9134 0.098 Uiso 1 1 calc R . .
C48 C 0.4020(4) 0.1653(3) 0.8876(5) 0.104(3) Uani 1 1 d . . .
H48 H 0.3476 0.1651 0.9076 0.125 Uiso 1 1 calc R . .
C49 C 0.4322(4) 0.2214(3) 0.8556(4) 0.091(2) Uani 1 1 d . . .
H49 H 0.3974 0.2580 0.8517 0.109 Uiso 1 1 calc R . .
C50 C 0.5134(3) 0.2235(3) 0.8295(3) 0.0686(15) Uani 1 1 d . . .
H50 H 0.5352 0.2620 0.8097 0.082 Uiso 1 1 calc R . .
C51 C 0.5638(3) 0.1672(2) 0.8329(3) 0.0491(11) Uani 1 1 d . . .
C52 C 0.6515(3) 0.1661(2) 0.8120(2) 0.0442(10) Uani 1 1 d . . .
C53 C 0.5644(3) -0.0155(2) 0.8763(2) 0.0417(10) Uani 1 1 d . . .
C54 C 0.4804(3) -0.0378(3) 0.8823(4) 0.0753(18) Uani 1 1 d . . .
H54 H 0.4352 -0.0091 0.8738 0.090 Uiso 1 1 calc R . .
C55 C 0.4640(3) -0.1011(3) 0.9005(4) 0.084(2) Uani 1 1 d . . .
H55 H 0.4082 -0.1157 0.9056 0.101 Uiso 1 1 calc R . .
C56 C 0.5316(3) -0.1426(2) 0.9110(3) 0.0588(13) Uani 1 1 d . . .
C57 C 0.6139(3) -0.1236(2) 0.8985(2) 0.0434(10) Uani 1 1 d . . .
H57 H 0.6577 -0.1540 0.9028 0.052 Uiso 1 1 calc R . .
C58 C 0.6330(2) -0.05952(19) 0.8797(2) 0.0338(9) Uani 1 1 d . . .
C59 C 0.7720(3) 0.2334(2) 0.7893(3) 0.0488(11) Uani 1 1 d . . .
C60 C 0.8029(4) 0.2517(2) 0.7189(3) 0.0650(15) Uani 1 1 d . . .
C61 C 0.8903(5) 0.2618(3) 0.7171(4) 0.093(2) Uani 1 1 d . . .
H61 H 0.9145 0.2739 0.6712 0.111 Uiso 1 1 calc R . .
C62 C 0.9411(5) 0.2547(4) 0.7791(6) 0.113(3) Uani 1 1 d . . .
H62 H 0.9997 0.2603 0.7752 0.136 Uiso 1 1 calc R . .
C63 C 0.9074(4) 0.2394(3) 0.8482(5) 0.095(2) Uani 1 1 d . . .
H63 H 0.9432 0.2362 0.8913 0.114 Uiso 1 1 calc R . .
C64 C 0.8213(4) 0.2285(2) 0.8549(3) 0.0638(14) Uani 1 1 d . . .
C65 C 0.7447(5) 0.2621(3) 0.6513(3) 0.099(2) Uani 1 1 d . . .
H65A H 0.7151 0.2223 0.6393 0.148 Uiso 1 1 calc R . .
H65B H 0.7774 0.2753 0.6082 0.148 Uiso 1 1 calc R . .
H65C H 0.7040 0.2954 0.6628 0.148 Uiso 1 1 calc R . .
C66 C 0.7860(5) 0.2149(3) 0.9322(3) 0.094(2) Uani 1 1 d . . .
H66A H 0.7317 0.2362 0.9364 0.142 Uiso 1 1 calc R . .
H66B H 0.8247 0.2311 0.9712 0.142 Uiso 1 1 calc R . .
H66C H 0.7788 0.1688 0.9385 0.142 Uiso 1 1 calc R . .
N1 N 0.8560(2) 0.02012(15) 0.80364(17) 0.0329(7) Uani 1 1 d . . .
N2 N 0.8727(2) 0.01809(17) 0.72733(19) 0.0412(8) Uani 1 1 d . . .
N3 N 0.7070(2) -0.06465(16) 0.73575(17) 0.0342(7) Uani 1 1 d . . .
N4 N 0.6472(2) -0.03318(17) 0.69176(19) 0.0419(8) Uani 1 1 d . . .
N5 N 0.6657(2) 0.05794(16) 0.83393(18) 0.0341(7) Uani 1 1 d . . .
N6 N 0.7002(2) 0.11606(17) 0.81249(19) 0.0397(8) Uani 1 1 d . . .
O1 O 0.9633(2) 0.04429(18) 0.63105(18) 0.0647(10) Uani 1 1 d . . .
O2 O 0.5610(2) -0.03109(17) 0.58503(17) 0.0631(10) Uani 1 1 d . . .
O3 O 0.6831(2) 0.22570(14) 0.7930(2) 0.0591(9) Uani 1 1 d . . .

loop_
_atom_site_aniso_label
_atom_site_aniso_U_11
_atom_site_aniso_U_22
_atom_site_aniso_U_33
_atom_site_aniso_U_23
_atom_site_aniso_U_13
_atom_site_aniso_U_12
Ir1 0.02833(8) 0.03119(8) 0.02961(8) -0.00116(7) 0.00008(5) -0.00042(7)
Cl1 0.0678(9) 0.1045(11) 0.0343(6) -0.0095(6) 0.0092(6) 0.0013(7)
Cl2 0.0599(8) 0.0517(7) 0.0749(8) 0.0114(6) -0.0261(6) 0.0067(6)
Cl3 0.0610(9) 0.0547(9) 0.1959(19) 0.0435(11) -0.0049(11) -0.0175(7)
C1 0.034(2) 0.036(2) 0.038(2) -0.0009(17) 0.0033(18) -0.0030(17)
C2 0.035(2) 0.039(2) 0.044(2) -0.0024(19) -0.0003(19) 0.0004(18)
C3 0.041(3) 0.081(4) 0.050(3) -0.002(3) -0.001(2) -0.015(3)
C4 0.038(3) 0.086(4) 0.078(4) -0.004(3) -0.006(3) -0.015(3)
C5 0.039(3) 0.067(4) 0.087(4) 0.005(3) 0.014(3) -0.010(2)
C6 0.046(3) 0.059(3) 0.062(3) 0.006(2) 0.014(2) -0.011(2)
C7 0.037(2) 0.040(2) 0.051(3) 0.000(2) 0.009(2) -0.0064(19)
C8 0.049(3) 0.047(3) 0.040(2) 0.0006(19) 0.011(2) -0.002(2)
C9 0.035(2) 0.039(2) 0.034(2) -0.0034(17) -0.0007(17) -0.0031(17)
C10 0.033(2) 0.034(2) 0.035(2) -0.0022(17) 0.0001(17) 0.0026(17)
C11 0.035(2) 0.051(3) 0.034(2) -0.0001(19) -0.0012(18) -0.0007(19)
C12 0.049(3) 0.060(3) 0.028(2) -0.0050(19) 0.0035(19) 0.005(2)
C13 0.063(3) 0.071(3) 0.041(3) -0.016(2) 0.000(2) -0.014(3)
C14 0.046(3) 0.064(3) 0.051(3) -0.016(2) 0.002(2) -0.019(2)
C15 0.055(3) 0.071(4) 0.041(3) -0.001(3) 0.014(2) -0.016(3)
C16 0.072(4) 0.074(4) 0.058(3) -0.001(3) 0.028(3) -0.018(3)
C17 0.104(6) 0.096(5) 0.062(4) -0.021(4) 0.036(4) -0.041(4)
C18 0.121(7) 0.154(9) 0.059(4) -0.016(5) 0.014(4) -0.065(6)
C19 0.078(5) 0.173(9) 0.066(4) 0.020(5) 0.000(4) -0.010(5)
C20 0.075(4) 0.088(5) 0.067(4) 0.002(3) 0.013(3) -0.005(4)
C21 0.099(5) 0.098(5) 0.116(6) 0.007(4) 0.019(5) 0.020(4)
C22 0.151(8) 0.098(6) 0.150(8) 0.015(6) -0.003(6) 0.031(6)
C23 0.031(2) 0.039(2) 0.035(2) -0.0047(18) 0.0023(17) -0.0057(17)
C24 0.036(2) 0.042(2) 0.039(2) -0.0068(19) 0.0014(18) -0.0058(18)
C25 0.045(3) 0.053(3) 0.044(3) -0.009(2) 0.006(2) -0.002(2)
C26 0.059(3) 0.066(3) 0.051(3) -0.023(3) 0.019(3) -0.010(3)
C27 0.060(3) 0.085(4) 0.042(3) -0.024(3) 0.004(2) -0.015(3)
C28 0.053(3) 0.075(4) 0.039(3) -0.007(2) -0.003(2) -0.008(3)
C29 0.041(2) 0.058(3) 0.032(2) -0.005(2) 0.0018(19) -0.007(2)
C30 0.045(3) 0.054(3) 0.038(2) 0.004(2) -0.007(2) 0.000(2)
C31 0.031(2) 0.038(2) 0.040(2) -0.0022(18) 0.0006(17) -0.0004(17)
C32 0.059(3) 0.039(3) 0.051(3) -0.011(2) -0.003(2) 0.003(2)
C33 0.062(3) 0.036(3) 0.061(3) 0.000(2) -0.005(2) 0.011(2)
C34 0.034(2) 0.043(3) 0.049(3) 0.006(2) -0.0061(19) 0.0035(19)
C35 0.034(2) 0.039(2) 0.038(2) -0.0023(18) -0.0035(18) -0.0045(18)
C36 0.0263(19) 0.034(2) 0.034(2) 0.0011(17) 0.0028(16) -0.0016(16)
C37 0.058(3) 0.073(4) 0.039(3) 0.006(2) -0.013(2) 0.015(3)
C38 0.082(4) 0.072(4) 0.051(3) 0.009(3) -0.016(3) 0.018(3)
C39 0.135(7) 0.088(5) 0.060(4) -0.003(4) -0.020(4) 0.046(5)
C40 0.123(8) 0.164(9) 0.062(4) 0.020(5) 0.009(5) 0.067(7)
C41 0.075(5) 0.189(9) 0.085(5) 0.051(6) 0.025(4) 0.039(6)
C42 0.067(4) 0.117(6) 0.067(4) 0.028(4) -0.012(3) -0.001(4)
C43 0.106(6) 0.095(5) 0.135(6) 0.027(5) -0.012(5) -0.019(5)
C44 0.113(7) 0.128(7) 0.166(8) 0.054(6) -0.015(6) -0.031(6)
C45 0.035(2) 0.037(2) 0.043(2) 0.0002(19) 0.0068(19) 0.0019(18)
C46 0.041(2) 0.042(3) 0.066(3) -0.007(2) 0.010(2) 0.006(2)
C47 0.054(3) 0.053(3) 0.142(6) -0.003(3) 0.044(4) 0.005(3)
C48 0.059(4) 0.070(4) 0.186(8) -0.010(5) 0.049(4) 0.016(3)
C49 0.058(4) 0.057(4) 0.158(6) 0.002(4) 0.024(4) 0.028(3)
C50 0.062(3) 0.045(3) 0.099(4) 0.001(3) 0.011(3) 0.017(3)
C51 0.046(3) 0.040(3) 0.062(3) 0.002(2) 0.012(2) 0.009(2)
C52 0.048(3) 0.039(3) 0.047(3) 0.006(2) 0.005(2) 0.002(2)
C53 0.034(2) 0.038(3) 0.053(3) 0.006(2) 0.0047(19) -0.0016(18)
C54 0.038(3) 0.055(3) 0.134(6) 0.012(3) 0.012(3) 0.004(2)
C55 0.041(3) 0.057(4) 0.155(6) 0.023(4) 0.013(3) -0.014(3)
C56 0.039(3) 0.046(3) 0.090(4) 0.018(3) -0.001(3) -0.006(2)
C57 0.033(2) 0.044(3) 0.053(3) 0.007(2) -0.0019(19) -0.0017(19)
C58 0.030(2) 0.038(2) 0.032(2) -0.0011(17) -0.0023(16) -0.0039(17)
C59 0.056(3) 0.030(2) 0.061(3) 0.004(2) 0.009(2) -0.001(2)
C60 0.086(4) 0.049(3) 0.061(3) 0.004(3) 0.014(3) -0.011(3)
C61 0.085(5) 0.090(5) 0.104(5) 0.001(4) 0.035(4) -0.029(4)
C62 0.062(5) 0.101(6) 0.177(9) -0.003(6) 0.001(6) -0.025(4)
C63 0.071(4) 0.088(5) 0.124(6) -0.003(4) -0.031(4) -0.018(4)
C64 0.082(4) 0.046(3) 0.063(3) 0.000(3) -0.012(3) -0.007(3)
C65 0.145(7) 0.089(5) 0.062(4) 0.019(3) -0.001(4) -0.008(4)
C66 0.152(7) 0.075(4) 0.056(4) 0.001(3) -0.004(4) -0.012(4)
N1 0.0355(17) 0.0333(18) 0.0299(16) 0.0000(14) 0.0035(14) -0.0026(15)
N2 0.0391(19) 0.047(2) 0.0381(19) -0.0013(16) 0.0084(15) -0.0065(17)
N3 0.0331(17) 0.038(2) 0.0312(17) -0.0004(15) 0.0010(14) 0.0016(15)
N4 0.044(2) 0.047(2) 0.0345(18) 0.0008(16) -0.0056(16) 0.0078(17)
N5 0.0335(18) 0.0318(19) 0.0370(18) -0.0010(15) 0.0008(14) -0.0014(14)
N6 0.0366(19) 0.040(2) 0.042(2) 0.0057(16) 0.0008(16) 0.0006(16)
O1 0.060(2) 0.095(3) 0.0396(18) -0.0025(17) 0.0153(16) -0.0318(19)
O2 0.064(2) 0.084(3) 0.0407(18) -0.0085(17) -0.0196(16) 0.0217(19)
O3 0.053(2) 0.0366(18) 0.088(2) 0.0173(17) 0.0114(18) 0.0033(15)

loop_
_atom_type_symbol
_atom_type_description
_atom_type_scat_dispersion_real
_atom_type_scat_dispersion_imag
_atom_type_scat_source
C C 0.0033 0.0016 'International Tables Vol C Tables 4.2.6.8 and 6.1.1.4'
H H 0.0000 0.0000 'International Tables Vol C Tables 4.2.6.8 and 6.1.1.4'
N N 0.0061 0.0033 'International Tables Vol C Tables 4.2.6.8 and 6.1.1.4'
O O 0.0106 0.0060 'International Tables Vol C Tables 4.2.6.8 and 6.1.1.4'
Cl Cl 0.1484 0.1585 'International Tables Vol C Tables 4.2.6.8 and 6.1.1.4'
Ir Ir -1.4442 7.9887 'International Tables Vol C Tables 4.2.6.8 and 6.1.1.4'

loop_
_geom_angle_atom_site_label_1
_geom_angle_atom_site_label_2
_geom_angle_atom_site_label_3
_geom_angle
_geom_angle_site_symmetry_1
_geom_angle_site_symmetry_3
_geom_angle_publ_flag
C36 Ir1 C10 97.32(15) . . ?
C36 Ir1 C58 95.75(15) . . ?
C10 Ir1 C58 99.24(15) . . ?
C36 Ir1 N3 78.22(14) . . ?
C10 Ir1 N3 173.54(14) . . ?
C58 Ir1 N3 85.94(13) . . ?
C36 Ir1 N5 172.71(13) . . ?
C10 Ir1 N5 87.96(14) . . ?
C58 Ir1 N5 78.37(14) . . ?
N3 Ir1 N5 96.91(12) . . ?
C36 Ir1 N1 88.71(13) . . ?
C10 Ir1 N1 78.43(14) . . ?
C58 Ir1 N1 175.22(14) . . ?
N3 Ir1 N1 96.67(12) . . ?
N5 Ir1 N1 97.31(12) . . ?
N1 C1 C2 119.6(4) . . ?
N1 C1 C9 112.7(3) . . ?
C2 C1 C9 127.6(4) . . ?
C3 C2 C7 116.5(4) . . ?
C3 C2 C1 126.4(4) . . ?
C7 C2 C1 117.0(4) . . ?
C4 C3 C2 120.6(5) . . ?
C4 C3 H3 119.7 . . ?
C2 C3 H3 119.7 . . ?
C5 C4 C3 122.2(5) . . ?
C5 C4 H4 118.9 . . ?
C3 C4 H4 118.9 . . ?
C6 C5 C4 119.3(5) . . ?
C6 C5 H5 120.3 . . ?
C4 C5 H5 120.3 . . ?
C5 C6 C7 120.2(5) . . ?
C5 C6 H6 119.9 . . ?
C7 C6 H6 119.9 . . ?
C6 C7 C2 121.0(4) . . ?
C6 C7 C8 122.4(4) . . ?
C2 C7 C8 116.5(4) . . ?
N2 C8 O1 119.5(4) . . ?
N2 C8 C7 125.5(4) . . ?
O1 C8 C7 114.9(4) . . ?
C14 C9 C10 119.6(4) . . ?
C14 C9 C1 124.8(4) . . ?
C10 C9 C1 115.5(3) . . ?
C11 C10 C9 117.2(4) . . ?
C11 C10 Ir1 127.5(3) . . ?
C9 C10 Ir1 115.2(3) . . ?
C12 C11 C10 121.0(4) . . ?
C12 C11 H11 119.5 . . ?
C10 C11 H11 119.5 . . ?
C13 C12 C11 122.1(4) . . ?
C13 C12 Cl1 118.6(3) . . ?
C11 C12 Cl1 119.4(4) . . ?
C12 C13 C14 118.8(4) . . ?
C12 C13 H13 120.6 . . ?
C14 C13 H13 120.6 . . ?
C13 C14 C9 121.3(4) . . ?
C13 C14 H14 119.3 . . ?
C9 C14 H14 119.3 . . ?
C20 C15 C16 124.6(5) . . ?
C20 C15 O1 116.8(5) . . ?
C16 C15 O1 118.3(5) . . ?
C15 C16 C17 115.9(6) . . ?
C15 C16 C21 121.8(6) . . ?
C17 C16 C21 122.4(7) . . ?
C18 C17 C16 120.3(7) . . ?
C18 C17 H17 119.9 . . ?
C16 C17 H17 119.9 . . ?
C17 C18 C19 122.0(8) . . ?
C17 C18 H18 119.0 . . ?
C19 C18 H18 119.0 . . ?
C18 C19 C20 120.6(8) . . ?
C18 C19 H19 119.7 . . ?
C20 C19 H19 119.7 . . ?
C15 C20 C19 116.7(7) . . ?
C15 C20 C22 121.1(6) . . ?
C19 C20 C22 122.2(8) . . ?
C16 C21 H21A 109.5 . . ?
C16 C21 H21B 109.5 . . ?
H21A C21 H21B 109.5 . . ?
C16 C21 H21C 109.5 . . ?
H21A C21 H21C 109.5 . . ?
H21B C21 H21C 109.5 . . ?
C20 C22 H22A 109.5 . . ?
C20 C22 H22B 109.5 . . ?
H22A C22 H22B 109.5 . . ?
C20 C22 H22C 109.5 . . ?
H22A C22 H22C 109.5 . . ?
H22B C22 H22C 109.5 . . ?
N3 C23 C24 118.9(4) . . ?
N3 C23 C31 113.1(3) . . ?
C24 C23 C31 128.0(4) . . ?
C29 C24 C25 117.6(4) . . ?
C29 C24 C23 117.3(4) . . ?
C25 C24 C23 125.1(4) . . ?
C26 C25 C24 120.4(5) . . ?
C26 C25 H25 119.8 . . ?
C24 C25 H25 119.8 . . ?
C25 C26 C27 120.8(5) . . ?
C25 C26 H26 119.6 . . ?
C27 C26 H26 119.6 . . ?
C28 C27 C26 120.4(4) . . ?
C28 C27 H27 119.8 . . ?
C26 C27 H27 119.8 . . ?
C27 C28 C29 119.2(5) . . ?
C27 C28 H28 120.4 . . ?
C29 C28 H28 120.4 . . ?
C24 C29 C30 116.6(4) . . ?
C24 C29 C28 121.4(4) . . ?
C30 C29 C28 122.0(4) . . ?
N4 C30 O2 118.0(4) . . ?
N4 C30 C29 125.4(4) . . ?
O2 C30 C29 116.6(4) . . ?
C32 C31 C36 120.0(4) . . ?
C32 C31 C23 125.4(4) . . ?
C36 C31 C23 114.4(3) . . ?
C33 C32 C31 121.6(4) . . ?
C33 C32 H32 119.2 . . ?
C31 C32 H32 119.2 . . ?
C34 C33 C32 118.2(4) . . ?
C34 C33 H33 120.9 . . ?
C32 C33 H33 120.9 . . ?
C33 C34 C35 122.2(4) . . ?
C33 C34 Cl2 118.0(3) . . ?
C35 C34 Cl2 119.8(3) . . ?
C34 C35 C36 120.9(4) . . ?
C34 C35 H35 119.5 . . ?
C36 C35 H35 119.5 . . ?
C35 C36 C31 116.5(3) . . ?
C35 C36 Ir1 127.7(3) . . ?
C31 C36 Ir1 115.7(3) . . ?
C42 C37 C38 123.7(6) . . ?
C42 C37 O2 118.3(5) . . ?
C38 C37 O2 117.8(5) . . ?
C39 C38 C37 116.9(6) . . ?
C39 C38 C43 121.6(7) . . ?
C37 C38 C43 121.4(6) . . ?
C40 C39 C38 120.2(8) . . ?
C40 C39 H39 119.9 . . ?
C38 C39 H39 119.9 . . ?
C41 C40 C39 122.9(8) . . ?
C41 C40 H40 118.6 . . ?
C39 C40 H40 118.6 . . ?
C40 C41 C42 119.6(8) . . ?
C40 C41 H41 120.2 . . ?
C42 C41 H41 120.2 . . ?
C37 C42 C41 116.7(7) . . ?
C37 C42 C44 121.0(7) . . ?
C41 C42 C44 122.2(8) . . ?
C38 C43 H43A 109.5 . . ?
C38 C43 H43B 109.5 . . ?
H43A C43 H43B 109.5 . . ?
C38 C43 H43C 109.5 . . ?
H43A C43 H43C 109.5 . . ?
H43B C43 H43C 109.5 . . ?
C42 C44 H44A 109.5 . . ?
C42 C44 H44B 109.5 . . ?
H44A C44 H44B 109.5 . . ?
C42 C44 H44C 109.5 . . ?
H44A C44 H44C 109.5 . . ?
H44B C44 H44C 109.5 . . ?
N5 C45 C46 120.0(4) . . ?
N5 C45 C53 112.5(4) . . ?
C46 C45 C53 127.5(4) . . ?
C47 C46 C51 116.7(4) . . ?
C47 C46 C45 126.2(4) . . ?
C51 C46 C45 117.2(4) . . ?
C48 C47 C46 121.0(5) . . ?
C48 C47 H47 119.5 . . ?
C46 C47 H47 119.5 . . ?
C47 C48 C49 121.7(5) . . ?
C47 C48 H48 119.1 . . ?
C49 C48 H48 119.1 . . ?
C50 C49 C48 119.9(5) . . ?
C50 C49 H49 120.1 . . ?
C48 C49 H49 120.1 . . ?
C49 C50 C51 119.3(5) . . ?
C49 C50 H50 120.3 . . ?
C51 C50 H50 120.3 . . ?
C50 C51 C46 121.1(4) . . ?
C50 C51 C52 123.2(4) . . ?
C46 C51 C52 115.6(4) . . ?
N6 C52 O3 120.1(4) . . ?
N6 C52 C51 126.0(4) . . ?
O3 C52 C51 113.8(4) . . ?
C54 C53 C58 120.5(4) . . ?
C54 C53 C45 123.2(4) . . ?
C58 C53 C45 115.9(3) . . ?
C55 C54 C53 120.7(5) . . ?
C55 C54 H54 119.6 . . ?
C53 C54 H54 119.6 . . ?
C54 C55 C56 118.4(5) . . ?
C54 C55 H55 120.8 . . ?
C56 C55 H55 120.8 . . ?
C55 C56 C57 122.0(4) . . ?
C55 C56 Cl3 117.2(4) . . ?
C57 C56 Cl3 120.7(4) . . ?
C56 C57 C58 121.1(4) . . ?
C56 C57 H57 119.4 . . ?
C58 C57 H57 119.4 . . ?
C57 C58 C53 116.7(4) . . ?
C57 C58 Ir1 127.7(3) . . ?
C53 C58 Ir1 114.9(3) . . ?
C64 C59 C60 124.2(5) . . ?
C64 C59 O3 119.5(4) . . ?
C60 C59 O3 116.1(5) . . ?
C59 C60 C61 115.3(6) . . ?
C59 C60 C65 121.5(5) . . ?
C61 C60 C65 123.2(6) . . ?
C62 C61 C60 122.3(7) . . ?
C62 C61 H61 118.8 . . ?
C60 C61 H61 118.8 . . ?
C61 C62 C63 120.4(7) . . ?
C61 C62 H62 119.8 . . ?
C63 C62 H62 119.8 . . ?
C62 C63 C64 120.9(7) . . ?
C62 C63 H63 119.5 . . ?
C64 C63 H63 119.5 . . ?
C59 C64 C63 116.7(6) . . ?
C59 C64 C66 123.7(5) . . ?
C63 C64 C66 119.5(6) . . ?
C60 C65 H65A 109.5 . . ?
C60 C65 H65B 109.5 . . ?
H65A C65 H65B 109.5 . . ?
C60 C65 H65C 109.5 . . ?
H65A C65 H65C 109.5 . . ?
H65B C65 H65C 109.5 . . ?
C64 C66 H66A 109.5 . . ?
C64 C66 H66B 109.5 . . ?
H66A C66 H66B 109.5 . . ?
C64 C66 H66C 109.5 . . ?
H66A C66 H66C 109.5 . . ?
H66B C66 H66C 109.5 . . ?
C1 N1 N2 124.0(3) . . ?
C1 N1 Ir1 117.5(2) . . ?
N2 N1 Ir1 118.2(2) . . ?
C8 N2 N1 116.9(3) . . ?
C23 N3 N4 123.5(3) . . ?
C23 N3 Ir1 117.8(3) . . ?
N4 N3 Ir1 118.7(2) . . ?
C30 N4 N3 117.3(4) . . ?
C45 N5 N6 123.2(3) . . ?
C45 N5 Ir1 117.5(3) . . ?
N6 N5 Ir1 119.0(2) . . ?
C52 N6 N5 117.6(3) . . ?
C8 O1 C15 120.3(3) . . ?
C30 O2 C37 117.6(3) . . ?
C52 O3 C59 118.5(3) . . ?

loop_
_geom_bond_atom_site_label_1
_geom_bond_atom_site_label_2
_geom_bond_distance
_geom_bond_site_symmetry_2
_geom_bond_publ_flag
Ir1 C36 2.000(4) . ?
Ir1 C10 2.014(4) . ?
Ir1 C58 2.018(4) . ?
Ir1 N3 2.084(3) . ?
Ir1 N5 2.088(3) . ?
Ir1 N1 2.094(3) . ?
Cl1 C12 1.744(4) . ?
Cl2 C34 1.744(4) . ?
Cl3 C56 1.739(5) . ?
C1 N1 1.326(5) . ?
C1 C2 1.436(5) . ?
C1 C9 1.469(5) . ?
C2 C3 1.393(6) . ?
C2 C7 1.409(6) . ?
C3 C4 1.370(6) . ?
C3 H3 0.9300 . ?
C4 C5 1.365(7) . ?
C4 H4 0.9300 . ?
C5 C6 1.348(7) . ?
C5 H5 0.9300 . ?
C6 C7 1.402(6) . ?
C6 H6 0.9300 . ?
C7 C8 1.415(6) . ?
C8 N2 1.295(5) . ?
C8 O1 1.357(5) . ?
C9 C14 1.388(6) . ?
C9 C10 1.420(5) . ?
C10 C11 1.394(5) . ?
C11 C12 1.369(6) . ?
C11 H11 0.9300 . ?
C12 C13 1.352(6) . ?
C13 C14 1.376(6) . ?
C13 H13 0.9300 . ?
C14 H14 0.9300 . ?
C15 C20 1.364(8) . ?
C15 C16 1.377(8) . ?
C15 O1 1.403(6) . ?
C16 C17 1.389(8) . ?
C16 C21 1.479(8) . ?
C17 C18 1.341(11) . ?
C17 H17 0.9300 . ?
C18 C19 1.353(11) . ?
C18 H18 0.9300 . ?
C19 C20 1.366(9) . ?
C19 H19 0.9300 . ?
C20 C22 1.490(9) . ?
C21 H21A 0.9600 . ?
C21 H21B 0.9600 . ?
C21 H21C 0.9600 . ?
C22 H22A 0.9600 . ?
C22 H22B 0.9600 . ?
C22 H22C 0.9600 . ?
C23 N3 1.325(5) . ?
C23 C24 1.447(5) . ?
C23 C31 1.456(5) . ?
C24 C29 1.386(6) . ?
C24 C25 1.410(6) . ?
C25 C26 1.373(6) . ?
C25 H25 0.9300 . ?
C26 C27 1.393(7) . ?
C26 H26 0.9300 . ?
C27 C28 1.349(7) . ?
C27 H27 0.9300 . ?
C28 C29 1.419(6) . ?
C28 H28 0.9300 . ?
C29 C30 1.411(6) . ?
C30 N4 1.285(5) . ?
C30 O2 1.368(5) . ?
C31 C32 1.383(6) . ?
C31 C36 1.432(5) . ?
C32 C33 1.379(6) . ?
C32 H32 0.9300 . ?
C33 C34 1.372(6) . ?
C33 H33 0.9300 . ?
C34 C35 1.372(6) . ?
C35 C36 1.404(5) . ?
C35 H35 0.9300 . ?
C37 C42 1.369(8) . ?
C37 C38 1.382(8) . ?
C37 O2 1.404(6) . ?
C38 C39 1.380(8) . ?
C38 C43 1.490(8) . ?
C39 C40 1.353(10) . ?
C39 H39 0.9300 . ?
C40 C41 1.338(11) . ?
C40 H40 0.9300 . ?
C41 C42 1.410(10) . ?
C41 H41 0.9300 . ?
C42 C44 1.487(9) . ?
C43 H43A 0.9600 . ?
C43 H43B 0.9600 . ?
C43 H43C 0.9600 . ?
C44 H44A 0.9600 . ?
C44 H44B 0.9600 . ?
C44 H44C 0.9600 . ?
C45 N5 1.329(5) . ?
C45 C46 1.443(6) . ?
C45 C53 1.464(6) . ?
C46 C47 1.403(6) . ?
C46 C51 1.404(6) . ?
C47 C48 1.350(7) . ?
C47 H47 0.9300 . ?
C48 C49 1.370(8) . ?
C48 H48 0.9300 . ?
C49 C50 1.363(7) . ?
C49 H49 0.9300 . ?
C50 C51 1.399(6) . ?
C50 H50 0.9300 . ?
C51 C52 1.431(6) . ?
C52 N6 1.279(5) . ?
C52 O3 1.365(5) . ?
C53 C54 1.400(6) . ?
C53 C58 1.403(6) . ?
C54 C55 1.364(7) . ?
C54 H54 0.9300 . ?
C55 C56 1.369(7) . ?
C55 H55 0.9300 . ?
C56 C57 1.371(6) . ?
C57 C58 1.390(6) . ?
C57 H57 0.9300 . ?
C59 C64 1.370(7) . ?
C59 C60 1.384(6) . ?
C59 O3 1.406(5) . ?
C60 C61 1.387(8) . ?
C60 C65 1.488(8) . ?
C61 C62 1.335(10) . ?
C61 H61 0.9300 . ?
C62 C63 1.366(10) . ?
C62 H62 0.9300 . ?
C63 C64 1.376(8) . ?
C63 H63 0.9300 . ?
C64 C66 1.497(7) . ?
C65 H65A 0.9600 . ?
C65 H65B 0.9600 . ?
C65 H65C 0.9600 . ?
C66 H66A 0.9600 . ?
C66 H66B 0.9600 . ?
C66 H66C 0.9600 . ?
N1 N2 1.365(4) . ?
N3 N4 1.360(4) . ?
N5 N6 1.366(4) . ?

loop_
_geom_torsion_atom_site_label_1
_geom_torsion_atom_site_label_2
_geom_torsion_atom_site_label_3
_geom_torsion_atom_site_label_4
_geom_torsion
_geom_torsion_site_symmetry_1
_geom_torsion_site_symmetry_2
_geom_torsion_site_symmetry_3
_geom_torsion_site_symmetry_4
_geom_torsion_publ_flag
N1 C1 C2 C3 -170.6(4) . . . . ?
C9 C1 C2 C3 9.6(7) . . . . ?
N1 C1 C2 C7 7.5(6) . . . . ?
C9 C1 C2 C7 -172.4(4) . . . . ?
C7 C2 C3 C4 3.9(7) . . . . ?
C1 C2 C3 C4 -178.1(5) . . . . ?
C2 C3 C4 C5 -1.2(9) . . . . ?
C3 C4 C5 C6 -2.4(9) . . . . ?
C4 C5 C6 C7 3.0(8) . . . . ?
C5 C6 C7 C2 -0.2(7) . . . . ?
C5 C6 C7 C8 -176.2(5) . . . . ?
C3 C2 C7 C6 -3.2(7) . . . . ?
C1 C2 C7 C6 178.5(4) . . . . ?
C3 C2 C7 C8 173.0(4) . . . . ?
C1 C2 C7 C8 -5.2(6) . . . . ?
C6 C7 C8 N2 175.3(5) . . . . ?
C2 C7 C8 N2 -0.9(7) . . . . ?
C6 C7 C8 O1 -2.0(7) . . . . ?
C2 C7 C8 O1 -178.2(4) . . . . ?
N1 C1 C9 C14 -167.2(4) . . . . ?
C2 C1 C9 C14 12.6(7) . . . . ?
N1 C1 C9 C10 7.8(5) . . . . ?
C2 C1 C9 C10 -172.4(4) . . . . ?
C14 C9 C10 C11 -3.3(6) . . . . ?
C1 C9 C10 C11 -178.6(4) . . . . ?
C14 C9 C10 Ir1 172.8(3) . . . . ?
C1 C9 C10 Ir1 -2.5(5) . . . . ?
C36 Ir1 C10 C11 -99.1(4) . . . . ?
C58 Ir1 C10 C11 -2.0(4) . . . . ?
N3 Ir1 C10 C11 -145.1(11) . . . . ?
N5 Ir1 C10 C11 75.9(4) . . . . ?
N1 Ir1 C10 C11 173.7(4) . . . . ?
C36 Ir1 C10 C9 85.3(3) . . . . ?
C58 Ir1 C10 C9 -177.6(3) . . . . ?
N3 Ir1 C10 C9 39.3(14) . . . . ?
N5 Ir1 C10 C9 -99.8(3) . . . . ?
N1 Ir1 C10 C9 -1.9(3) . . . . ?
C9 C10 C11 C12 0.8(6) . . . . ?
Ir1 C10 C11 C12 -174.7(3) . . . . ?
C10 C11 C12 C13 1.5(7) . . . . ?
C10 C11 C12 Cl1 -179.4(3) . . . . ?
C11 C12 C13 C14 -1.3(8) . . . . ?
Cl1 C12 C13 C14 179.5(4) . . . . ?
C12 C13 C14 C9 -1.3(8) . . . . ?
C10 C9 C14 C13 3.6(7) . . . . ?
C1 C9 C14 C13 178.4(5) . . . . ?
C20 C15 C16 C17 0.1(7) . . . . ?
O1 C15 C16 C17 -172.5(4) . . . . ?
C20 C15 C16 C21 -179.3(5) . . . . ?
O1 C15 C16 C21 8.1(7) . . . . ?
C15 C16 C17 C18 -1.2(8) . . . . ?
C21 C16 C17 C18 178.2(6) . . . . ?
C16 C17 C18 C19 2.1(11) . . . . ?
C17 C18 C19 C20 -1.7(12) . . . . ?
C16 C15 C20 C19 0.2(8) . . . . ?
O1 C15 C20 C19 172.9(5) . . . . ?
C16 C15 C20 C22 -178.0(6) . . . . ?
O1 C15 C20 C22 -5.3(8) . . . . ?
C18 C19 C20 C15 0.6(10) . . . . ?
C18 C19 C20 C22 178.8(7) . . . . ?
N3 C23 C24 C29 -9.5(5) . . . . ?
C31 C23 C24 C29 169.3(4) . . . . ?
N3 C23 C24 C25 168.7(4) . . . . ?
C31 C23 C24 C25 -12.4(6) . . . . ?
C29 C24 C25 C26 -3.1(6) . . . . ?
C23 C24 C25 C26 178.7(4) . . . . ?
C24 C25 C26 C27 1.0(7) . . . . ?
C25 C26 C27 C28 1.3(8) . . . . ?
C26 C27 C28 C29 -1.3(7) . . . . ?
C25 C24 C29 C30 -176.2(4) . . . . ?
C23 C24 C29 C30 2.2(6) . . . . ?
C25 C24 C29 C28 3.0(6) . . . . ?
C23 C24 C29 C28 -178.6(4) . . . . ?
C27 C28 C29 C24 -0.8(7) . . . . ?
C27 C28 C29 C30 178.3(4) . . . . ?
C24 C29 C30 N4 6.3(7) . . . . ?
C28 C29 C30 N4 -172.9(4) . . . . ?
C24 C29 C30 O2 -175.2(4) . . . . ?
C28 C29 C30 O2 5.6(6) . . . . ?
N3 C23 C31 C32 164.8(4) . . . . ?
C24 C23 C31 C32 -14.1(7) . . . . ?
N3 C23 C31 C36 -9.7(5) . . . . ?
C24 C23 C31 C36 171.3(4) . . . . ?
C36 C31 C32 C33 -6.8(7) . . . . ?
C23 C31 C32 C33 179.0(4) . . . . ?
C31 C32 C33 C34 -0.1(7) . . . . ?
C32 C33 C34 C35 4.9(7) . . . . ?
C32 C33 C34 Cl2 -175.9(4) . . . . ?
C33 C34 C35 C36 -2.6(7) . . . . ?
Cl2 C34 C35 C36 178.2(3) . . . . ?
C34 C35 C36 C31 -4.2(6) . . . . ?
C34 C35 C36 Ir1 173.6(3) . . . . ?
C32 C31 C36 C35 8.7(6) . . . . ?
C23 C31 C36 C35 -176.4(3) . . . . ?
C32 C31 C36 Ir1 -169.3(3) . . . . ?
C23 C31 C36 Ir1 5.5(4) . . . . ?
C10 Ir1 C36 C35 6.5(4) . . . . ?
C58 Ir1 C36 C35 -93.6(3) . . . . ?
N3 Ir1 C36 C35 -178.2(4) . . . . ?
N5 Ir1 C36 C35 -129.6(10) . . . . ?
N1 Ir1 C36 C35 84.7(3) . . . . ?
C10 Ir1 C36 C31 -175.7(3) . . . . ?
C58 Ir1 C36 C31 84.2(3) . . . . ?
N3 Ir1 C36 C31 -0.4(3) . . . . ?
N5 Ir1 C36 C31 48.2(11) . . . . ?
N1 Ir1 C36 C31 -97.5(3) . . . . ?
C42 C37 C38 C39 0.2(8) . . . . ?
O2 C37 C38 C39 176.7(4) . . . . ?
C42 C37 C38 C43 178.6(6) . . . . ?
O2 C37 C38 C43 -4.9(7) . . . . ?
C37 C38 C39 C40 -0.7(9) . . . . ?
C43 C38 C39 C40 -179.1(6) . . . . ?
C38 C39 C40 C41 0.4(12) . . . . ?
C39 C40 C41 C42 0.5(13) . . . . ?
C38 C37 C42 C41 0.6(8) . . . . ?
O2 C37 C42 C41 -175.9(5) . . . . ?
C38 C37 C42 C44 -177.0(6) . . . . ?
O2 C37 C42 C44 6.5(8) . . . . ?
C40 C41 C42 C37 -0.9(10) . . . . ?
C40 C41 C42 C44 176.7(7) . . . . ?
N5 C45 C46 C47 -173.6(5) . . . . ?
C53 C45 C46 C47 7.0(8) . . . . ?
N5 C45 C46 C51 5.1(7) . . . . ?
C53 C45 C46 C51 -174.3(4) . . . . ?
C51 C46 C47 C48 4.7(9) . . . . ?
C45 C46 C47 C48 -176.6(6) . . . . ?
C46 C47 C48 C49 -0.6(12) . . . . ?
C47 C48 C49 C50 -3.3(12) . . . . ?
C48 C49 C50 C51 2.7(10) . . . . ?
C49 C50 C51 C46 1.6(9) . . . . ?
C49 C50 C51 C52 -175.4(6) . . . . ?
C47 C46 C51 C50 -5.2(8) . . . . ?
C45 C46 C51 C50 175.9(5) . . . . ?
C47 C46 C51 C52 172.0(5) . . . . ?
C45 C46 C51 C52 -6.9(7) . . . . ?
C50 C51 C52 N6 -178.6(5) . . . . ?
C46 C51 C52 N6 4.2(7) . . . . ?
C50 C51 C52 O3 3.8(7) . . . . ?
C46 C51 C52 O3 -173.4(4) . . . . ?
N5 C45 C53 C54 -162.4(5) . . . . ?
C46 C45 C53 C54 17.1(8) . . . . ?
N5 C45 C53 C58 10.3(5) . . . . ?
C46 C45 C53 C58 -170.2(4) . . . . ?
C58 C53 C54 C55 7.8(9) . . . . ?
C45 C53 C54 C55 -179.8(5) . . . . ?
C53 C54 C55 C56 -1.5(10) . . . . ?
C54 C55 C56 C57 -4.7(10) . . . . ?
C54 C55 C56 Cl3 -179.7(5) . . . . ?
C55 C56 C57 C58 4.5(8) . . . . ?
Cl3 C56 C57 C58 179.4(3) . . . . ?
C56 C57 C58 C53 1.8(6) . . . . ?
C56 C57 C58 Ir1 -168.1(4) . . . . ?
C54 C53 C58 C57 -7.8(7) . . . . ?
C45 C53 C58 C57 179.3(4) . . . . ?
C54 C53 C58 Ir1 163.5(4) . . . . ?
C45 C53 C58 Ir1 -9.4(5) . . . . ?
C36 Ir1 C58 C57 -1.0(4) . . . . ?
C10 Ir1 C58 C57 -99.4(4) . . . . ?
N3 Ir1 C58 C57 76.7(4) . . . . ?
N5 Ir1 C58 C57 174.6(4) . . . . ?
N1 Ir1 C58 C57 -160.0(14) . . . . ?
C36 Ir1 C58 C53 -171.1(3) . . . . ?
C10 Ir1 C58 C53 90.5(3) . . . . ?
N3 Ir1 C58 C53 -93.4(3) . . . . ?
N5 Ir1 C58 C53 4.5(3) . . . . ?
N1 Ir1 C58 C53 29.9(18) . . . . ?
C64 C59 C60 C61 3.6(8) . . . . ?
O3 C59 C60 C61 177.3(5) . . . . ?
C64 C59 C60 C65 -174.2(5) . . . . ?
O3 C59 C60 C65 -0.4(7) . . . . ?
C59 C60 C61 C62 -0.5(10) . . . . ?
C65 C60 C61 C62 177.2(7) . . . . ?
C60 C61 C62 C63 -2.4(12) . . . . ?
C61 C62 C63 C64 2.4(12) . . . . ?
C60 C59 C64 C63 -3.6(8) . . . . ?
O3 C59 C64 C63 -177.1(5) . . . . ?
C60 C59 C64 C66 173.8(5) . . . . ?
O3 C59 C64 C66 0.3(7) . . . . ?
C62 C63 C64 C59 0.5(10) . . . . ?
C62 C63 C64 C66 -177.0(6) . . . . ?
C2 C1 N1 N2 -3.7(6) . . . . ?
C9 C1 N1 N2 176.1(3) . . . . ?
C2 C1 N1 Ir1 170.6(3) . . . . ?
C9 C1 N1 Ir1 -9.6(4) . . . . ?
C36 Ir1 N1 C1 -91.1(3) . . . . ?
C10 Ir1 N1 C1 6.6(3) . . . . ?
C58 Ir1 N1 C1 68.0(17) . . . . ?
N3 Ir1 N1 C1 -169.1(3) . . . . ?
N5 Ir1 N1 C1 93.0(3) . . . . ?
C36 Ir1 N1 N2 83.6(3) . . . . ?
C10 Ir1 N1 N2 -178.7(3) . . . . ?
C58 Ir1 N1 N2 -117.4(16) . . . . ?
N3 Ir1 N1 N2 5.6(3) . . . . ?
N5 Ir1 N1 N2 -92.3(3) . . . . ?
O1 C8 N2 N1 -178.0(4) . . . . ?
C7 C8 N2 N1 4.9(7) . . . . ?
C1 N1 N2 C8 -2.5(6) . . . . ?
Ir1 N1 N2 C8 -176.7(3) . . . . ?
C24 C23 N3 N4 9.4(5) . . . . ?
C31 C23 N3 N4 -169.6(3) . . . . ?
C24 C23 N3 Ir1 -171.3(3) . . . . ?
C31 C23 N3 Ir1 9.7(4) . . . . ?
C36 Ir1 N3 C23 -5.4(3) . . . . ?
C10 Ir1 N3 C23 41.4(13) . . . . ?
C58 Ir1 N3 C23 -102.1(3) . . . . ?
N5 Ir1 N3 C23 -179.9(3) . . . . ?
N1 Ir1 N3 C23 81.9(3) . . . . ?
C36 Ir1 N3 N4 173.9(3) . . . . ?
C10 Ir1 N3 N4 -139.3(11) . . . . ?
C58 Ir1 N3 N4 77.2(3) . . . . ?
N5 Ir1 N3 N4 -0.6(3) . . . . ?
N1 Ir1 N3 N4 -98.8(3) . . . . ?
O2 C30 N4 N3 174.5(4) . . . . ?
C29 C30 N4 N3 -7.0(6) . . . . ?
C23 N3 N4 C30 -1.3(6) . . . . ?
Ir1 N3 N4 C30 179.5(3) . . . . ?
C46 C45 N5 N6 0.0(6) . . . . ?
C53 C45 N5 N6 179.5(3) . . . . ?
C46 C45 N5 Ir1 174.0(3) . . . . ?
C53 C45 N5 Ir1 -6.5(5) . . . . ?
C36 Ir1 N5 C45 38.0(12) . . . . ?
C10 Ir1 N5 C45 -98.6(3) . . . . ?
C58 Ir1 N5 C45 1.3(3) . . . . ?
N3 Ir1 N5 C45 85.7(3) . . . . ?
N1 Ir1 N5 C45 -176.6(3) . . . . ?
C36 Ir1 N5 N6 -147.8(10) . . . . ?
C10 Ir1 N5 N6 75.7(3) . . . . ?
C58 Ir1 N5 N6 175.6(3) . . . . ?
N3 Ir1 N5 N6 -100.1(3) . . . . ?
N1 Ir1 N5 N6 -2.4(3) . . . . ?
O3 C52 N6 N5 178.3(4) . . . . ?
C51 C52 N6 N5 0.9(7) . . . . ?
C45 N5 N6 C52 -3.1(6) . . . . ?
Ir1 N5 N6 C52 -177.0(3) . . . . ?
N2 C8 O1 C15 -4.1(7) . . . . ?
C7 C8 O1 C15 173.4(4) . . . . ?
C20 C15 O1 C8 98.9(6) . . . . ?
C16 C15 O1 C8 -87.9(5) . . . . ?
N4 C30 O2 C37 -16.9(6) . . . . ?
C29 C30 O2 C37 164.5(4) . . . . ?
C42 C37 O2 C30 -91.8(6) . . . . ?
C38 C37 O2 C30 91.5(5) . . . . ?
N6 C52 O3 C59 -12.6(6) . . . . ?
C51 C52 O3 C59 165.1(4) . . . . ?
C64 C59 O3 C52 -66.5(6) . . . . ?
C60 C59 O3 C52 119.4(5) . . . . ?
